data_7219880
loop_
_publ_author_name
'Ferreira da Silva, J. L.'
'Harjivan, Shrika G.'
'Ferreira, Andr\'e P.'
'Shimizu, Karina'
'Matilde Marques, M.'
'Duarte, M. Teresa'

_publ_section_title
;
 Effect of substituents in the molecular and supramolecular architectures
 of 1-ferrocenyl-2-(aryl)thioethanones
;
_journal_issue 16
_journal_name_full CrystEngComm
_journal_page_first 3089
_journal_paper_doi 10.1039/C5CE00149H
_journal_volume 17
_journal_year 2015
_chemical_formula_moiety 'C22 H18 Fe O S'
_chemical_formula_sum 'C22 H18 Fe O S'
_chemical_formula_weight 386.27
_chemical_melting_point 384
_chemical_name_systematic
;
 1-Ferrocenyl-2-[(naphthalen-2-yl)thio]ethanone
;
_space_group_IT_number 29
_symmetry_cell_setting orthorhombic
_symmetry_space_group_name_Hall 'P 2c -2ac'
_symmetry_space_group_name_H-M 'P c a 21'
_atom_sites_solution_hydrogens geom
_atom_sites_solution_primary direct
_atom_sites_solution_secondary difmap
_audit_creation_method SHELXL-97
_audit_update_record
;
2015-01-20 deposited with the CCDC.
2015-03-11 downloaded from the CCDC.
;
_cell_angle_alpha 90.00
_cell_angle_beta 90.00
_cell_angle_gamma 90.00
_cell_formula_units_Z 8
_cell_length_a 10.570(5)
_cell_length_b 7.329(4)
_cell_length_c 45.553(8)
_cell_measurement_reflns_used 6248
_cell_measurement_temperature 150(2)
_cell_measurement_theta_max 25.46
_cell_measurement_theta_min 2.92
_cell_volume 3529(3)
_computing_structure_refinement 'SHELXL-97 (Sheldrick, 2008)'
_diffrn_ambient_temperature 150(2)
_diffrn_measured_fraction_theta_full 0.992
_diffrn_measured_fraction_theta_max 0.992
_diffrn_radiation_monochromator graphite
_diffrn_radiation_source 'fine-focus sealed tube'
_diffrn_radiation_type MoK\a
_diffrn_radiation_wavelength 0.71069
_diffrn_reflns_av_R_equivalents 0.0860
_diffrn_reflns_av_sigmaI/netI 0.1268
_diffrn_reflns_limit_h_max 12
_diffrn_reflns_limit_h_min -7
_diffrn_reflns_limit_k_max 8
_diffrn_reflns_limit_k_min -8
_diffrn_reflns_limit_l_max 54
_diffrn_reflns_limit_l_min -54
_diffrn_reflns_number 15329
_diffrn_reflns_theta_full 25.46
_diffrn_reflns_theta_max 25.46
_diffrn_reflns_theta_min 2.92
_exptl_absorpt_coefficient_mu 0.979
_exptl_absorpt_correction_T_max 0.9807
_exptl_absorpt_correction_T_min 0.6955
_exptl_absorpt_correction_type multi-scan
_exptl_absorpt_process_details SADABS
_exptl_crystal_colour orange
_exptl_crystal_density_diffrn 1.454
_exptl_crystal_density_method 'not measured'
_exptl_crystal_description needle
_exptl_crystal_F_000 1600
_exptl_crystal_recrystallization_method 'Re-crystallisation from solvent: Diethyl ether'
_exptl_crystal_size_max 0.40
_exptl_crystal_size_mid 0.04
_exptl_crystal_size_min 0.02
_refine_diff_density_max 0.382
_refine_diff_density_min -0.345
_refine_diff_density_rms 0.084
_refine_ls_abs_structure_details 'Flack H D (1983), Acta Cryst. A39, 876-881'
_refine_ls_abs_structure_Flack 0.28(3)
_refine_ls_extinction_coef 0.0044(4)
_refine_ls_extinction_expression Fc^*^=kFc[1+0.001xFc^2^\l^3^/sin(2\q)]^-1/4^
_refine_ls_extinction_method SHELXL
_refine_ls_goodness_of_fit_ref 0.975
_refine_ls_hydrogen_treatment constr
_refine_ls_matrix_type full
_refine_ls_number_parameters 429
_refine_ls_number_reflns 6248
_refine_ls_number_restraints 1
_refine_ls_restrained_S_all 0.975
_refine_ls_R_factor_all 0.1350
_refine_ls_R_factor_gt 0.0674
_refine_ls_shift/su_max 0.000
_refine_ls_shift/su_mean 0.000
_refine_ls_structure_factor_coef Fsqd
_refine_ls_weighting_details 'calc w=1/[\s^2^(Fo^2^)+(0.0588P)^2^+0.0000P] where P=(Fo^2^+2Fc^2^)/3'
_refine_ls_weighting_scheme calc
_refine_ls_wR_factor_gt 0.1260
_refine_ls_wR_factor_ref 0.1538
_reflns_number_gt 3539
_reflns_number_total 6248
_reflns_threshold_expression >2\s(I)
_cod_data_source_file c5ce00149h2.cif
_cod_data_source_block compoundII
_cod_depositor_comments 'Adding full bibliography for 7219879--7219885.cif.'
_cod_original_sg_symbol_H-M Pca21
_cod_database_code 7219880

loop_
_symmetry_equiv_pos_as_xyz
'x, y, z'
'-x, -y, z+1/2'
'-x+1/2, y, z+1/2'
'x+1/2, -y, z'

loop_
_atom_site_label
_atom_site_type_symbol
_atom_site_fract_x
_atom_site_fract_y
_atom_site_fract_z
_atom_site_U_iso_or_equiv
_atom_site_adp_type
_atom_site_occupancy
_atom_site_symmetry_multiplicity
_atom_site_calc_flag
_atom_site_refinement_flags
Fe1A Fe 0.22197(9) 0.73575(17) 0.59188(3) 0.0375(3) Uani 1 1 d .
Fe1 Fe 0.02360(9) 0.23451(16) 0.20571(3) 0.0381(3) Uani 1 1 d .
S1 S 0.1134(3) -0.2103(4) 0.28684(6) 0.0720(9) Uani 1 1 d .
S1A S 0.3008(3) 0.3082(4) 0.51025(6) 0.0706(9) Uani 1 1 d .
O1 O 0.2685(6) 0.1934(11) 0.26772(16) 0.076(2) Uani 1 1 d .
C13 C 0.2491(9) -0.2267(17) 0.3091(2) 0.062(3) Uani 1 1 d .
C6 C 0.1488(8) 0.0786(13) 0.2282(2) 0.043(2) Uani 1 1 d .
C6A C 0.3479(8) 0.5802(13) 0.5694(2) 0.036(2) Uani 1 1 d .
C4A C 0.1418(10) 0.9430(17) 0.6145(3) 0.062(3) Uani 1 1 d .
H4A H 0.1564 0.9697 0.6347 0.075 Uiso 1 1 calc R
C12A C 0.2909(8) 0.5482(15) 0.5153(2) 0.058(3) Uani 1 1 d .
H12C H 0.3103 0.6099 0.4965 0.069 Uiso 1 1 calc R
H12D H 0.2033 0.5810 0.5209 0.069 Uiso 1 1 calc R
C16 C 0.4628(11) -0.277(2) 0.3454(2) 0.073(3) Uani 1 1 d .
C17 C 0.4132(13) -0.4183(19) 0.3289(3) 0.086(4) Uani 1 1 d .
H17 H 0.4529 -0.5344 0.3302 0.103 Uiso 1 1 calc R
C11A C 0.3812(8) 0.6156(14) 0.5387(2) 0.053(3) Uani 1 1 d .
C1 C -0.0417(10) 0.4334(16) 0.2319(3) 0.065(3) Uani 1 1 d .
H1 H -0.0129 0.4560 0.2513 0.078 Uiso 1 1 calc R
C5 C -0.1434(9) 0.3238(15) 0.2242(3) 0.058(3) Uani 1 1 d .
H5 H -0.1984 0.2598 0.2371 0.069 Uiso 1 1 calc R
C8A C 0.2460(11) 0.4879(17) 0.6112(3) 0.058(3) Uani 1 1 d .
H8A H 0.1892 0.4297 0.6244 0.070 Uiso 1 1 calc R
C10A C 0.2461(9) 0.4712(14) 0.5804(2) 0.043(3) Uani 1 1 d .
H10A H 0.1889 0.4005 0.5690 0.052 Uiso 1 1 calc R
C11 C 0.1750(8) 0.1086(13) 0.2598(2) 0.047(2) Uani 1 1 d .
C18 C 0.3101(12) -0.4006(17) 0.3108(3) 0.082(4) Uani 1 1 d .
H18 H 0.2799 -0.5014 0.2997 0.098 Uiso 1 1 calc R
C10 C 0.0491(9) -0.0315(15) 0.2157(2) 0.047(3) Uani 1 1 d .
H10 H -0.0086 -0.1054 0.2264 0.056 Uiso 1 1 calc R
C7A C 0.4084(7) 0.6635(13) 0.5936(3) 0.051(2) Uani 1 1 d .
H7A H 0.4790 0.7435 0.5928 0.062 Uiso 1 1 calc R
C15 C 0.4062(10) -0.1054(17) 0.3436(2) 0.063(3) Uani 1 1 d .
C5A C 0.0580(9) 0.8288(15) 0.5739(3) 0.061(3) Uani 1 1 d .
H5A H 0.0065 0.7608 0.5608 0.073 Uiso 1 1 calc R
C7 C 0.2087(7) 0.1678(14) 0.2045(3) 0.059(3) Uani 1 1 d .
H7 H 0.2772 0.2512 0.2061 0.071 Uiso 1 1 calc R
C4 C -0.1482(9) 0.3269(16) 0.1937(3) 0.062(3) Uani 1 1 d .
H4 H -0.2070 0.2597 0.1822 0.075 Uiso 1 1 calc R
C9A C 0.3456(10) 0.6068(17) 0.6190(2) 0.062(3) Uani 1 1 d .
H9A H 0.3667 0.6426 0.6384 0.075 Uiso 1 1 calc R
C2A C 0.2106(8) 1.0108(12) 0.5913(4) 0.069(4) Uani 1 1 d .
H2A H 0.2822 1.0889 0.5924 0.082 Uiso 1 1 calc R
C8 C 0.1512(10) 0.1138(18) 0.1785(2) 0.063(3) Uani 1 1 d .
H8 H 0.1740 0.1534 0.1594 0.075 Uiso 1 1 calc R
C3A C 0.0485(9) 0.8303(16) 0.6038(3) 0.058(3) Uani 1 1 d .
H3A H -0.0117 0.7651 0.6152 0.070 Uiso 1 1 calc R
C19 C 0.4575(10) 0.0347(19) 0.3601(2) 0.073(3) Uani 1 1 d .
H19 H 0.4180 0.1512 0.3599 0.088 Uiso 1 1 calc R
C9 C 0.0520(11) -0.0112(16) 0.1854(3) 0.057(3) Uani 1 1 d .
H9 H -0.0023 -0.0698 0.1717 0.069 Uiso 1 1 calc R
C21 C 0.6204(13) -0.165(3) 0.3779(4) 0.113(6) Uani 1 1 d .
H21 H 0.6946 -0.1825 0.3893 0.136 Uiso 1 1 calc R
C2 C 0.0112(9) 0.5049(12) 0.2062(5) 0.073(4) Uani 1 1 d .
H2 H 0.0819 0.5848 0.2050 0.088 Uiso 1 1 calc R
C22 C 0.5720(11) -0.310(2) 0.3629(3) 0.096(5) Uani 1 1 d .
H22 H 0.6096 -0.4275 0.3640 0.115 Uiso 1 1 calc R
C3 C -0.0590(12) 0.4371(17) 0.1826(3) 0.069(3) Uani 1 1 d .
H3 H -0.0459 0.4640 0.1624 0.083 Uiso 1 1 calc R
C1A C 0.1559(10) 0.9439(15) 0.5662(3) 0.062(3) Uani 1 1 d .
H1A H 0.1812 0.9720 0.5467 0.074 Uiso 1 1 calc R
C20 C 0.5656(12) 0.009(3) 0.3771(2) 0.092(4) Uani 1 1 d .
H20 H 0.6013 0.1070 0.3880 0.111 Uiso 1 1 calc R
C12 C 0.0852(8) 0.0269(15) 0.2818(2) 0.057(3) Uani 1 1 d .
H12A H -0.0029 0.0452 0.2751 0.068 Uiso 1 1 calc R
H12B H 0.0950 0.0905 0.3009 0.068 Uiso 1 1 calc R
C14 C 0.2978(8) -0.0853(14) 0.3244(2) 0.055(3) Uani 1 1 d .
H14 H 0.2597 0.0315 0.3225 0.066 Uiso 1 1 calc R
O1A O 0.4813(6) 0.6886(11) 0.53181(16) 0.073(2) Uani 1 1 d .
C14A C 0.5002(5) 0.3960(8) 0.47171(12) 0.063(3) Uani 1 1 d G
H14A H 0.4689 0.5172 0.4704 0.075 Uiso 1 1 calc R
C13A C 0.4400(5) 0.2698(11) 0.48969(11) 0.054(3) Uani 1 1 d G
C18A C 0.4858(6) 0.0925(10) 0.49164(13) 0.073(3) Uani 1 1 d G
H18A H 0.4446 0.0062 0.5039 0.088 Uiso 1 1 calc R
C17A C 0.5919(7) 0.0412(8) 0.47561(14) 0.092(4) Uani 1 1 d G
H17A H 0.6232 -0.0800 0.4769 0.110 Uiso 1 1 calc R
C16A C 0.6521(5) 0.1674(8) 0.45762(11) 0.083(4) Uani 1 1 d G
C15A C 0.6063(4) 0.3448(8) 0.45567(10) 0.060(3) Uani 1 1 d G
C19A C 0.6666(6) 0.4709(10) 0.43768(12) 0.096(5) Uani 1 1 d G
H19A H 0.6353 0.5921 0.4363 0.115 Uiso 1 1 calc R
C20A C 0.7727(6) 0.4197(13) 0.42165(12) 0.119(7) Uani 1 1 d G
H20A H 0.8139 0.5059 0.4094 0.142 Uiso 1 1 calc R
C21A C 0.8185(5) 0.2423(15) 0.42360(14) 0.122(7) Uani 1 1 d G
H21A H 0.8910 0.2073 0.4126 0.146 Uiso 1 1 calc R
C22A C 0.7582(5) 0.1162(11) 0.44158(15) 0.118(7) Uani 1 1 d G
H22A H 0.7896 -0.0050 0.4429 0.142 Uiso 1 1 calc R

loop_
_atom_site_aniso_label
_atom_site_aniso_U_11
_atom_site_aniso_U_22
_atom_site_aniso_U_33
_atom_site_aniso_U_23
_atom_site_aniso_U_13
_atom_site_aniso_U_12
Fe1A 0.0291(5) 0.0323(7) 0.0509(7) -0.0009(9) -0.0024(5) 0.0044(5)
Fe1 0.0295(5) 0.0316(7) 0.0530(7) 0.0006(9) 0.0028(5) 0.0040(5)
S1 0.092(2) 0.068(2) 0.0564(17) 0.0097(17) -0.0027(15) -0.0265(16)
S1A 0.0781(19) 0.069(2) 0.0643(17) -0.0140(16) 0.0113(14) -0.0222(15)
O1 0.072(5) 0.072(6) 0.085(6) 0.009(5) -0.028(4) -0.021(4)
C13 0.086(8) 0.063(8) 0.037(5) -0.002(6) 0.018(5) -0.003(7)
C6 0.039(5) 0.029(6) 0.060(7) 0.005(5) -0.001(5) 0.011(4)
C6A 0.027(5) 0.036(6) 0.045(6) -0.001(5) 0.001(4) 0.018(4)
C4A 0.056(7) 0.057(8) 0.074(8) -0.028(7) -0.011(6) 0.022(6)
C12A 0.038(5) 0.075(8) 0.060(7) -0.001(6) 0.000(5) 0.003(5)
C16 0.071(8) 0.106(11) 0.042(6) 0.011(7) 0.027(5) -0.001(8)
C17 0.100(10) 0.073(10) 0.085(9) 0.045(8) 0.040(8) 0.041(8)
C11A 0.042(6) 0.044(6) 0.073(8) 0.007(5) -0.005(5) 0.004(4)
C1 0.061(8) 0.062(9) 0.074(8) -0.027(7) -0.020(6) 0.029(6)
C5 0.036(6) 0.055(8) 0.082(9) -0.002(6) 0.024(6) 0.005(5)
C8A 0.071(8) 0.047(8) 0.056(8) 0.006(7) 0.007(5) 0.024(6)
C10A 0.045(6) 0.023(5) 0.062(8) -0.004(5) 0.011(4) -0.005(4)
C11 0.038(5) 0.032(5) 0.070(7) 0.013(5) -0.013(5) 0.006(4)
C18 0.101(9) 0.055(9) 0.089(9) -0.012(7) 0.030(8) -0.011(7)
C10 0.048(6) 0.027(6) 0.065(8) 0.004(5) -0.009(5) 0.003(5)
C7A 0.033(4) 0.052(6) 0.070(7) -0.014(7) -0.002(6) 0.013(4)
C15 0.068(7) 0.071(8) 0.048(6) 0.007(6) 0.024(5) 0.023(6)
C5A 0.055(7) 0.034(6) 0.093(9) -0.011(6) -0.033(6) 0.010(5)
C7 0.032(5) 0.058(7) 0.086(8) 0.011(7) 0.013(7) 0.016(4)
C4 0.038(6) 0.046(7) 0.101(10) -0.014(6) -0.007(6) 0.001(5)
C9A 0.068(7) 0.072(9) 0.046(7) -0.006(6) -0.015(6) 0.046(6)
C2A 0.038(7) 0.024(6) 0.144(12) 0.002(10) -0.011(8) -0.008(4)
C8 0.059(7) 0.081(9) 0.049(7) 0.007(6) 0.016(6) 0.034(6)
C3A 0.034(6) 0.059(8) 0.081(9) 0.007(6) -0.001(5) -0.001(5)
C19 0.070(7) 0.095(10) 0.056(7) 0.004(7) -0.009(6) -0.007(7)
C9 0.075(8) 0.036(8) 0.061(8) -0.019(6) -0.017(6) 0.025(6)
C21 0.062(9) 0.18(2) 0.095(11) 0.063(13) 0.010(8) 0.008(10)
C2 0.031(6) 0.025(6) 0.163(13) 0.012(11) 0.010(8) -0.008(4)
C22 0.060(8) 0.145(15) 0.083(9) 0.042(10) 0.009(7) 0.035(8)
C3 0.074(9) 0.059(9) 0.075(8) 0.008(7) 0.011(7) 0.036(7)
C1A 0.060(7) 0.043(7) 0.083(8) 0.017(7) 0.015(6) 0.015(6)
C20 0.073(9) 0.152(15) 0.051(7) 0.010(8) 0.007(7) -0.029(8)
C12 0.047(6) 0.077(8) 0.046(6) -0.002(6) -0.001(5) 0.016(5)
C14 0.052(6) 0.053(7) 0.061(7) 0.008(6) 0.005(5) 0.008(5)
O1A 0.060(5) 0.079(6) 0.079(5) -0.002(5) 0.023(4) -0.020(4)
C14A 0.068(7) 0.061(8) 0.059(7) -0.001(6) 0.000(6) 0.021(6)
C13A 0.061(5) 0.054(7) 0.047(6) -0.012(6) -0.014(5) 0.003(6)
C18A 0.087(8) 0.063(9) 0.070(8) -0.005(7) -0.024(6) 0.003(6)
C17A 0.108(10) 0.066(9) 0.101(10) -0.023(8) -0.046(8) 0.009(8)
C16A 0.079(8) 0.102(12) 0.070(8) -0.039(7) -0.021(7) 0.032(7)
C15A 0.056(6) 0.082(9) 0.043(6) -0.008(6) -0.005(5) 0.016(6)
C19A 0.085(9) 0.148(14) 0.054(7) 0.007(8) -0.003(6) 0.019(10)
C20A 0.074(10) 0.22(2) 0.066(9) -0.026(11) 0.012(7) 0.002(10)
C21A 0.053(7) 0.20(2) 0.115(12) -0.063(13) -0.014(7) 0.045(10)
C22A 0.110(12) 0.163(17) 0.082(10) -0.050(10) -0.045(8) 0.078(11)

loop_
_atom_type_symbol
_atom_type_description
_atom_type_scat_dispersion_real
_atom_type_scat_dispersion_imag
_atom_type_scat_source
C C 0.0033 0.0016 'International Tables Vol C Tables 4.2.6.8 and 6.1.1.4'
H H 0.0000 0.0000 'International Tables Vol C Tables 4.2.6.8 and 6.1.1.4'
O O 0.0106 0.0060 'International Tables Vol C Tables 4.2.6.8 and 6.1.1.4'
S S 0.1246 0.1234 'International Tables Vol C Tables 4.2.6.8 and 6.1.1.4'
Fe Fe 0.3463 0.8444 'International Tables Vol C Tables 4.2.6.8 and 6.1.1.4'

loop_
_geom_angle_atom_site_label_1
_geom_angle_atom_site_label_2
_geom_angle_atom_site_label_3
_geom_angle
C2A Fe1A C4A 39.9(5)
C2A Fe1A C10A 163.8(6)
C4A Fe1A C10A 154.7(5)
C2A Fe1A C9A 120.7(5)
C4A Fe1A C9A 108.0(5)
C10A Fe1A C9A 68.3(5)
C2A Fe1A C6A 126.4(5)
C4A Fe1A C6A 162.6(4)
C10A Fe1A C6A 41.3(3)
C9A Fe1A C6A 67.9(4)
C2A Fe1A C5A 67.0(4)
C4A Fe1A C5A 66.2(4)
C10A Fe1A C5A 109.0(4)
C9A Fe1A C5A 161.5(5)
C6A Fe1A C5A 123.0(4)
C2A Fe1A C3A 67.0(4)
C4A Fe1A C3A 39.6(4)
C10A Fe1A C3A 120.6(4)
C9A Fe1A C3A 125.2(5)
C6A Fe1A C3A 156.6(4)
C5A Fe1A C3A 39.2(4)
C2A Fe1A C8A 154.7(6)
C4A Fe1A C8A 120.1(5)
C10A Fe1A C8A 40.6(4)
C9A Fe1A C8A 40.6(4)
C6A Fe1A C8A 68.7(4)
C5A Fe1A C8A 125.4(5)
C3A Fe1A C8A 107.5(5)
C2A Fe1A C7A 108.5(4)
C4A Fe1A C7A 125.4(4)
C10A Fe1A C7A 68.9(4)
C9A Fe1A C7A 40.0(4)
C6A Fe1A C7A 40.7(4)
C5A Fe1A C7A 157.7(5)
C3A Fe1A C7A 161.3(4)
C8A Fe1A C7A 68.3(4)
C2A Fe1A C1A 39.4(5)
C4A Fe1A C1A 65.7(4)
C10A Fe1A C1A 127.6(5)
C9A Fe1A C1A 156.1(5)
C6A Fe1A C1A 110.8(4)
C5A Fe1A C1A 39.6(4)
C3A Fe1A C1A 65.9(4)
C8A Fe1A C1A 163.0(5)
C7A Fe1A C1A 123.1(4)
C2 Fe1 C1 41.0(5)
C2 Fe1 C4 66.9(5)
C1 Fe1 C4 66.8(4)
C2 Fe1 C7 107.8(4)
C1 Fe1 C7 121.7(5)
C4 Fe1 C7 161.6(5)
C2 Fe1 C3 40.9(5)
C1 Fe1 C3 68.1(4)
C4 Fe1 C3 38.8(4)
C7 Fe1 C3 125.7(5)
C2 Fe1 C10 165.7(7)
C1 Fe1 C10 127.8(5)
C4 Fe1 C10 120.4(4)
C7 Fe1 C10 69.1(4)
C3 Fe1 C10 152.3(5)
C2 Fe1 C6 126.8(5)
C1 Fe1 C6 109.5(4)
C4 Fe1 C6 156.3(5)
C7 Fe1 C6 40.9(4)
C3 Fe1 C6 163.9(5)
C10 Fe1 C6 41.8(4)
C2 Fe1 C8 119.0(6)
C1 Fe1 C8 155.0(5)
C4 Fe1 C8 125.4(5)
C7 Fe1 C8 40.1(4)
C3 Fe1 C8 106.8(5)
C10 Fe1 C8 68.2(5)
C6 Fe1 C8 68.3(4)
C2 Fe1 C9 153.2(7)
C1 Fe1 C9 163.4(5)
C4 Fe1 C9 107.8(5)
C7 Fe1 C9 68.4(4)
C3 Fe1 C9 118.3(5)
C10 Fe1 C9 40.0(4)
C6 Fe1 C9 68.7(4)
C8 Fe1 C9 41.0(4)
C2 Fe1 C5 67.8(5)
C1 Fe1 C5 39.8(4)
C4 Fe1 C5 39.9(4)
C7 Fe1 C5 156.6(5)
C3 Fe1 C5 67.1(4)
C10 Fe1 C5 109.1(4)
C6 Fe1 C5 122.0(4)
C8 Fe1 C5 162.7(5)
C9 Fe1 C5 126.1(5)
C13 S1 C12 106.1(5)
C13A S1A C12A 106.0(4)
C14 C13 C18 118.9(10)
C14 C13 S1 123.7(9)
C18 C13 S1 117.3(10)
C7 C6 C10 106.5(9)
C7 C6 C11 126.2(10)
C10 C6 C11 127.0(9)
C7 C6 Fe1 69.2(5)
C10 C6 Fe1 68.9(5)
C11 C6 Fe1 122.0(7)
C7A C6A C10A 107.8(8)
C7A C6A C11A 124.1(9)
C10A C6A C11A 127.9(9)
C7A C6A Fe1A 70.1(5)
C10A C6A Fe1A 69.1(5)
C11A C6A Fe1A 122.7(6)
C3A C4A C2A 108.8(10)
C3A C4A Fe1A 70.6(6)
C2A C4A Fe1A 69.9(6)
C3A C4A H4A 125.6
C2A C4A H4A 125.6
Fe1A C4A H4A 125.4
C11A C12A S1A 112.1(7)
C11A C12A H12C 109.2
S1A C12A H12C 109.2
C11A C12A H12D 109.2
S1A C12A H12D 109.2
H12C C12A H12D 107.9
C17 C16 C15 118.7(11)
C17 C16 C22 119.2(15)
C15 C16 C22 122.1(14)
C18 C17 C16 123.9(12)
C18 C17 H17 118.0
C16 C17 H17 118.0
O1A C11A C6A 121.8(9)
O1A C11A C12A 120.5(9)
C6A C11A C12A 117.6(8)
C5 C1 C2 108.4(10)
C5 C1 Fe1 72.3(6)
C2 C1 Fe1 68.7(6)
C5 C1 H1 125.8
C2 C1 H1 125.8
Fe1 C1 H1 124.8
C1 C5 C4 105.7(10)
C1 C5 Fe1 67.9(5)
C4 C5 Fe1 68.1(6)
C1 C5 H5 127.2
C4 C5 H5 127.2
Fe1 C5 H5 128.3
C10A C8A C9A 107.5(11)
C10A C8A Fe1A 69.2(7)
C9A C8A Fe1A 69.5(7)
C10A C8A H8A 126.2
C9A C8A H8A 126.2
Fe1A C8A H8A 126.6
C8A C10A C6A 107.6(10)
C8A C10A Fe1A 70.1(8)
C6A C10A Fe1A 69.6(5)
C8A C10A H10A 126.2
C6A C10A H10A 126.2
Fe1A C10A H10A 125.7
O1 C11 C6 120.8(9)
O1 C11 C12 121.1(9)
C6 C11 C12 118.1(8)
C17 C18 C13 118.3(11)
C17 C18 H18 120.8
C13 C18 H18 120.8
C9 C10 C6 108.4(10)
C9 C10 Fe1 71.0(7)
C6 C10 Fe1 69.3(6)
C9 C10 H10 125.8
C6 C10 H10 125.8
Fe1 C10 H10 125.5
C9A C7A C6A 107.6(8)
C9A C7A Fe1A 69.6(5)
C6A C7A Fe1A 69.2(4)
C9A C7A H7A 126.2
C6A C7A H7A 126.2
Fe1A C7A H7A 126.6
C19 C15 C16 118.0(12)
C19 C15 C14 124.2(11)
C16 C15 C14 117.7(11)
C3A C5A C1A 107.7(11)
C3A C5A Fe1A 70.4(6)
C1A C5A Fe1A 70.6(6)
C3A C5A H5A 126.2
C1A C5A H5A 126.2
Fe1A C5A H5A 124.4
C8 C7 C6 108.9(9)
C8 C7 Fe1 70.6(5)
C6 C7 Fe1 69.9(5)
C8 C7 H7 125.6
C6 C7 H7 125.6
Fe1 C7 H7 125.5
C3 C4 C5 111.3(11)
C3 C4 Fe1 70.8(6)
C5 C4 Fe1 72.0(6)
C3 C4 H4 124.4
C5 C4 H4 124.4
Fe1 C4 H4 124.4
C7A C9A C8A 109.5(10)
C7A C9A Fe1A 70.4(5)
C8A C9A Fe1A 69.9(6)
C7A C9A H9A 125.3
C8A C9A H9A 125.3
Fe1A C9A H9A 126.0
C1A C2A C4A 106.8(8)
C1A C2A Fe1A 71.3(6)
C4A C2A Fe1A 70.2(6)
C1A C2A H2A 126.6
C4A C2A H2A 126.6
Fe1A C2A H2A 123.6
C7 C8 C9 108.5(10)
C7 C8 Fe1 69.4(5)
C9 C8 Fe1 70.0(6)
C7 C8 H8 125.7
C9 C8 H8 125.7
Fe1 C8 H8 126.5
C5A C3A C4A 107.8(11)
C5A C3A Fe1A 70.4(6)
C4A C3A Fe1A 69.7(6)
C5A C3A H3A 126.1
C4A C3A H3A 126.1
Fe1A C3A H3A 125.4
C15 C19 C20 121.5(13)
C15 C19 H19 119.2
C20 C19 H19 119.2
C10 C9 C8 107.6(10)
C10 C9 Fe1 69.0(7)
C8 C9 Fe1 69.0(6)
C10 C9 H9 126.2
C8 C9 H9 126.2
Fe1 C9 H9 127.3
C22 C21 C20 122.9(15)
C22 C21 H21 118.6
C20 C21 H21 118.6
C3 C2 C1 107.4(9)
C3 C2 Fe1 70.8(6)
C1 C2 Fe1 70.3(6)
C3 C2 H2 126.3
C1 C2 H2 126.3
Fe1 C2 H2 124.2
C21 C22 C16 117.0(15)
C21 C22 H22 121.5
C16 C22 H22 121.5
C4 C3 C2 107.2(11)
C4 C3 Fe1 70.3(7)
C2 C3 Fe1 68.3(6)
C4 C3 H3 126.4
C2 C3 H3 126.4
Fe1 C3 H3 126.5
C2A C1A C5A 108.8(11)
C2A C1A Fe1A 69.3(6)
C5A C1A Fe1A 69.8(6)
C2A C1A H1A 125.6
C5A C1A H1A 125.6
Fe1A C1A H1A 126.9
C19 C20 C21 118.4(15)
C19 C20 H20 120.8
C21 C20 H20 120.8
C11 C12 S1 111.6(6)
C11 C12 H12A 109.3
S1 C12 H12A 109.3
C11 C12 H12B 109.3
S1 C12 H12B 109.3
H12A C12 H12B 108.0
C13 C14 C15 122.3(10)
C13 C14 H14 118.8
C15 C14 H14 118.8
C13A C14A C15A 120.0
C13A C14A H14A 120.0
C15A C14A H14A 120.0
C14A C13A C18A 120.0
C14A C13A S1A 126.0(4)
C18A C13A S1A 113.9(4)
C13A C18A C17A 120.0
C13A C18A H18A 120.0
C17A C18A H18A 120.0
C16A C17A C18A 120.0
C16A C17A H17A 120.0
C18A C17A H17A 120.0
C17A C16A C15A 120.0
C17A C16A C22A 120.0
C15A C16A C22A 120.0
C19A C15A C16A 120.0
C19A C15A C14A 120.0
C16A C15A C14A 120.0
C15A C19A C20A 120.0
C15A C19A H19A 120.0
C20A C19A H19A 120.0
C21A C20A C19A 120.0
C21A C20A H20A 120.0
C19A C20A H20A 120.0
C20A C21A C22A 120.0
C20A C21A H21A 120.0
C22A C21A H21A 120.0
C21A C22A C16A 120.0
C21A C22A H22A 120.0
C16A C22A H22A 120.0

loop_
_geom_bond_atom_site_label_1
_geom_bond_atom_site_label_2
_geom_bond_distance
Fe1A C2A 2.019(9)
Fe1A C4A 2.022(10)
Fe1A C10A 2.024(10)
Fe1A C9A 2.031(10)
Fe1A C6A 2.031(8)
Fe1A C5A 2.034(9)
Fe1A C3A 2.034(10)
Fe1A C8A 2.035(12)
Fe1A C7A 2.042(7)
Fe1A C1A 2.044(11)
Fe1 C2 1.986(9)
Fe1 C1 2.006(10)
Fe1 C4 2.013(10)
Fe1 C7 2.017(7)
Fe1 C3 2.019(11)
Fe1 C10 2.021(11)
Fe1 C6 2.027(9)
Fe1 C8 2.033(10)
Fe1 C9 2.046(11)
Fe1 C5 2.063(9)
S1 C13 1.761(10)
S1 C12 1.778(11)
S1A C13A 1.766(6)
S1A C12A 1.777(11)
O1 C11 1.222(10)
C13 C14 1.350(12)
C13 C18 1.431(15)
C6 C7 1.412(13)
C6 C10 1.444(13)
C6 C11 1.483(13)
C6A C7A 1.416(12)
C6A C10A 1.432(12)
C6A C11A 1.466(13)
C4A C3A 1.375(14)
C4A C2A 1.378(16)
C4A H4A 0.9500
C12A C11A 1.513(13)
C12A H12C 0.9900
C12A H12D 0.9900
C16 C17 1.380(16)
C16 C15 1.398(16)
C16 C22 1.422(15)
C17 C18 1.373(16)
C17 H17 0.9500
C11A O1A 1.226(10)
C1 C5 1.387(14)
C1 C2 1.400(18)
C1 H1 0.9500
C5 C4 1.391(13)
C5 H5 0.9500
C8A C10A 1.410(13)
C8A C9A 1.411(15)
C8A H8A 0.9500
C10A H10A 0.9500
C11 C12 1.505(13)
C18 H18 0.9500
C10 C9 1.390(14)
C10 H10 0.9500
C7A C9A 1.393(13)
C7A H7A 0.9500
C15 C19 1.384(15)
C15 C14 1.450(13)
C5A C3A 1.366(13)
C5A C1A 1.381(14)
C5A H5A 0.9500
C7 C8 1.388(14)
C7 H7 0.9500
C4 C3 1.341(15)
C4 H4 0.9500
C9A H9A 0.9500
C2A C1A 1.370(17)
C2A H2A 0.9500
C8 C9 1.427(15)
C8 H8 0.9500
C3A H3A 0.9500
C19 C20 1.393(14)
C19 H19 0.9500
C9 H9 0.9500
C21 C22 1.36(2)
C21 C20 1.40(2)
C21 H21 0.9500
C2 C3 1.399(17)
C2 H2 0.9500
C22 H22 0.9500
C3 H3 0.9500
C1A H1A 0.9500
C20 H20 0.9500
C12 H12A 0.9900
C12 H12B 0.9900
C14 H14 0.9500
C14A C13A 1.3900
C14A C15A 1.3900
C14A H14A 0.9500
C13A C18A 1.3900
C18A C17A 1.3900
C18A H18A 0.9500
C17A C16A 1.3900
C17A H17A 0.9500
C16A C15A 1.3900
C16A C22A 1.3900
C15A C19A 1.3900
C19A C20A 1.3900
C19A H19A 0.9500
C20A C21A 1.3900
C20A H20A 0.9500
C21A C22A 1.3900
C21A H21A 0.9500
C22A H22A 0.9500

loop_
_geom_torsion_atom_site_label_1
_geom_torsion_atom_site_label_2
_geom_torsion_atom_site_label_3
_geom_torsion_atom_site_label_4
_geom_torsion
C12 S1 C13 C14 14.4(9)
C12 S1 C13 C18 -165.5(8)
C2 Fe1 C6 C7 -73.6(9)
C1 Fe1 C6 C7 -116.4(7)
C4 Fe1 C6 C7 167.1(11)
C3 Fe1 C6 C7 -37.9(19)
C10 Fe1 C6 C7 118.2(9)
C8 Fe1 C6 C7 37.1(6)
C9 Fe1 C6 C7 81.2(7)
C5 Fe1 C6 C7 -158.6(7)
C2 Fe1 C6 C10 168.1(8)
C1 Fe1 C6 C10 125.4(7)
C4 Fe1 C6 C10 48.9(14)
C7 Fe1 C6 C10 -118.2(9)
C3 Fe1 C6 C10 -156.1(16)
C8 Fe1 C6 C10 -81.2(7)
C9 Fe1 C6 C10 -37.0(7)
C5 Fe1 C6 C10 83.1(7)
C2 Fe1 C6 C11 46.8(11)
C1 Fe1 C6 C11 4.1(10)
C4 Fe1 C6 C11 -72.4(15)
C7 Fe1 C6 C11 120.5(11)
C3 Fe1 C6 C11 82.6(19)
C10 Fe1 C6 C11 -121.3(10)
C8 Fe1 C6 C11 157.5(10)
C9 Fe1 C6 C11 -158.3(10)
C5 Fe1 C6 C11 -38.1(10)
C2A Fe1A C6A C7A 75.4(8)
C4A Fe1A C6A C7A 42.2(17)
C10A Fe1A C6A C7A -119.1(8)
C9A Fe1A C6A C7A -37.3(6)
C5A Fe1A C6A C7A 159.6(6)
C3A Fe1A C6A C7A -166.0(10)
C8A Fe1A C6A C7A -81.2(6)
C1A Fe1A C6A C7A 117.0(7)
C2A Fe1A C6A C10A -165.5(8)
C4A Fe1A C6A C10A 161.3(14)
C9A Fe1A C6A C10A 81.8(7)
C5A Fe1A C6A C10A -81.3(7)
C3A Fe1A C6A C10A -46.9(13)
C8A Fe1A C6A C10A 37.9(6)
C7A Fe1A C6A C10A 119.1(8)
C1A Fe1A C6A C10A -123.9(7)
C2A Fe1A C6A C11A -43.1(11)
C4A Fe1A C6A C11A -76.2(18)
C10A Fe1A C6A C11A 122.4(10)
C9A Fe1A C6A C11A -155.8(10)
C5A Fe1A C6A C11A 41.1(10)
C3A Fe1A C6A C11A 75.6(14)
C8A Fe1A C6A C11A 160.4(10)
C7A Fe1A C6A C11A -118.5(11)
C1A Fe1A C6A C11A -1.4(10)
C2A Fe1A C4A C3A 119.5(10)
C10A Fe1A C4A C3A -46.7(13)
C9A Fe1A C4A C3A -123.8(7)
C6A Fe1A C4A C3A 162.9(13)
C5A Fe1A C4A C3A 37.4(7)
C8A Fe1A C4A C3A -81.1(8)
C7A Fe1A C4A C3A -164.6(7)
C1A Fe1A C4A C3A 80.9(7)
C10A Fe1A C4A C2A -166.2(11)
C9A Fe1A C4A C2A 116.7(7)
C6A Fe1A C4A C2A 43.4(17)
C5A Fe1A C4A C2A -82.1(7)
C3A Fe1A C4A C2A -119.5(10)
C8A Fe1A C4A C2A 159.4(7)
C7A Fe1A C4A C2A 75.9(8)
C1A Fe1A C4A C2A -38.6(6)
C13A S1A C12A C11A -76.8(7)
C15 C16 C17 C18 -0.6(16)
C22 C16 C17 C18 -178.4(10)
C7A C6A C11A O1A 16.4(14)
C10A C6A C11A O1A -168.9(10)
Fe1A C6A C11A O1A 103.3(10)
C7A C6A C11A C12A -167.2(8)
C10A C6A C11A C12A 7.5(14)
Fe1A C6A C11A C12A -80.4(11)
S1A C12A C11A O1A 101.4(10)
S1A C12A C11A C6A -75.0(10)
C2 Fe1 C1 C5 118.7(10)
C4 Fe1 C1 C5 37.8(7)
C7 Fe1 C1 C5 -160.6(7)
C3 Fe1 C1 C5 80.0(7)
C10 Fe1 C1 C5 -73.7(8)
C6 Fe1 C1 C5 -117.1(7)
C8 Fe1 C1 C5 162.8(10)
C9 Fe1 C1 C5 -36.4(18)
C4 Fe1 C1 C2 -80.9(7)
C7 Fe1 C1 C2 80.7(8)
C3 Fe1 C1 C2 -38.7(7)
C10 Fe1 C1 C2 167.6(7)
C6 Fe1 C1 C2 124.2(7)
C8 Fe1 C1 C2 44.1(13)
C9 Fe1 C1 C2 -155.1(15)
C5 Fe1 C1 C2 -118.7(10)
C2 C1 C5 C4 1.6(12)
Fe1 C1 C5 C4 -57.9(8)
C2 C1 C5 Fe1 59.5(7)
C2 Fe1 C5 C1 -38.5(8)
C4 Fe1 C5 C1 -118.5(11)
C7 Fe1 C5 C1 45.2(14)
C3 Fe1 C5 C1 -82.9(7)
C10 Fe1 C5 C1 126.6(7)
C6 Fe1 C5 C1 82.1(8)
C8 Fe1 C5 C1 -155.3(15)
C9 Fe1 C5 C1 167.9(7)
C2 Fe1 C5 C4 80.1(9)
C1 Fe1 C5 C4 118.5(11)
C7 Fe1 C5 C4 163.8(10)
C3 Fe1 C5 C4 35.6(7)
C10 Fe1 C5 C4 -114.9(8)
C6 Fe1 C5 C4 -159.3(7)
C8 Fe1 C5 C4 -36.8(19)
C9 Fe1 C5 C4 -73.6(9)
C2A Fe1A C8A C10A -170.0(8)
C4A Fe1A C8A C10A 158.2(6)
C9A Fe1A C8A C10A -119.0(10)
C6A Fe1A C8A C10A -38.6(6)
C5A Fe1A C8A C10A 77.5(8)
C3A Fe1A C8A C10A 116.9(7)
C7A Fe1A C8A C10A -82.4(7)
C1A Fe1A C8A C10A 52.8(17)
C2A Fe1A C8A C9A -51.0(13)
C4A Fe1A C8A C9A -82.7(7)
C10A Fe1A C8A C9A 119.0(10)
C6A Fe1A C8A C9A 80.5(6)
C5A Fe1A C8A C9A -163.5(7)
C3A Fe1A C8A C9A -124.1(7)
C7A Fe1A C8A C9A 36.6(6)
C1A Fe1A C8A C9A 171.8(13)
C9A C8A C10A C6A 0.5(13)
Fe1A C8A C10A C6A 59.7(7)
C9A C8A C10A Fe1A -59.2(8)
C7A C6A C10A C8A -0.5(12)
C11A C6A C10A C8A -175.8(9)
Fe1A C6A C10A C8A -60.1(8)
C7A C6A C10A Fe1A 59.6(6)
C11A C6A C10A Fe1A -115.8(9)
C2A Fe1A C10A C8A 164.6(13)
C4A Fe1A C10A C8A -48.5(13)
C9A Fe1A C10A C8A 37.8(7)
C6A Fe1A C10A C8A 118.5(9)
C5A Fe1A C10A C8A -122.7(7)
C3A Fe1A C10A C8A -81.2(8)
C7A Fe1A C10A C8A 80.9(7)
C1A Fe1A C10A C8A -162.9(7)
C2A Fe1A C10A C6A 46.1(17)
C4A Fe1A C10A C6A -167.1(9)
C9A Fe1A C10A C6A -80.7(6)
C5A Fe1A C10A C6A 118.7(6)
C3A Fe1A C10A C6A 160.3(6)
C8A Fe1A C10A C6A -118.5(9)
C7A Fe1A C10A C6A -37.6(5)
C1A Fe1A C10A C6A 78.6(7)
C7 C6 C11 O1 -13.0(14)
C10 C6 C11 O1 174.1(9)
Fe1 C6 C11 O1 -99.4(10)
C7 C6 C11 C12 168.8(8)
C10 C6 C11 C12 -4.1(14)
Fe1 C6 C11 C12 82.4(10)
C16 C17 C18 C13 -0.6(16)
C14 C13 C18 C17 2.5(15)
S1 C13 C18 C17 -177.6(8)
C7 C6 C10 C9 1.3(11)
C11 C6 C10 C9 175.4(9)
Fe1 C6 C10 C9 60.5(8)
C7 C6 C10 Fe1 -59.2(6)
C11 C6 C10 Fe1 114.9(9)
C2 Fe1 C10 C9 -161.0(15)
C1 Fe1 C10 C9 164.4(7)
C4 Fe1 C10 C9 81.4(8)
C7 Fe1 C10 C9 -81.0(8)
C3 Fe1 C10 C9 46.9(13)
C6 Fe1 C10 C9 -119.1(9)
C8 Fe1 C10 C9 -37.9(7)
C5 Fe1 C10 C9 123.8(7)
C2 Fe1 C10 C6 -42(2)
C1 Fe1 C10 C6 -76.4(7)
C4 Fe1 C10 C6 -159.4(6)
C7 Fe1 C10 C6 38.1(6)
C3 Fe1 C10 C6 166.0(9)
C8 Fe1 C10 C6 81.3(6)
C9 Fe1 C10 C6 119.1(9)
C5 Fe1 C10 C6 -117.0(6)
C10A C6A C7A C9A 0.2(10)
C11A C6A C7A C9A 175.8(9)
Fe1A C6A C7A C9A 59.2(6)
C10A C6A C7A Fe1A -59.0(6)
C11A C6A C7A Fe1A 116.6(8)
C2A Fe1A C7A C9A 116.1(8)
C4A Fe1A C7A C9A 75.2(9)
C10A Fe1A C7A C9A -80.9(7)
C6A Fe1A C7A C9A -119.1(9)
C5A Fe1A C7A C9A -169.6(11)
C3A Fe1A C7A C9A 43.3(16)
C8A Fe1A C7A C9A -37.1(7)
C1A Fe1A C7A C9A 157.1(7)
C2A Fe1A C7A C6A -124.8(8)
C4A Fe1A C7A C6A -165.7(7)
C10A Fe1A C7A C6A 38.2(6)
C9A Fe1A C7A C6A 119.1(9)
C5A Fe1A C7A C6A -50.5(13)
C3A Fe1A C7A C6A 162.5(12)
C8A Fe1A C7A C6A 82.0(6)
C1A Fe1A C7A C6A -83.8(7)
C17 C16 C15 C19 -179.5(9)
C22 C16 C15 C19 -1.8(15)
C17 C16 C15 C14 0.0(14)
C22 C16 C15 C14 177.8(9)
C2A Fe1A C5A C3A -81.4(9)
C4A Fe1A C5A C3A -37.8(8)
C10A Fe1A C5A C3A 115.5(8)
C9A Fe1A C5A C3A 37.5(19)
C6A Fe1A C5A C3A 159.2(7)
C8A Fe1A C5A C3A 73.2(9)
C7A Fe1A C5A C3A -164.0(9)
C1A Fe1A C5A C3A -117.8(11)
C2A Fe1A C5A C1A 36.5(7)
C4A Fe1A C5A C1A 80.1(7)
C10A Fe1A C5A C1A -126.7(7)
C9A Fe1A C5A C1A 155.3(14)
C6A Fe1A C5A C1A -83.0(8)
C3A Fe1A C5A C1A 117.8(11)
C8A Fe1A C5A C1A -168.9(7)
C7A Fe1A C5A C1A -46.2(14)
C10 C6 C7 C8 -1.0(10)
C11 C6 C7 C8 -175.2(9)
Fe1 C6 C7 C8 -60.0(6)
C10 C6 C7 Fe1 59.0(6)
C11 C6 C7 Fe1 -115.1(9)
C2 Fe1 C7 C8 -114.1(9)
C1 Fe1 C7 C8 -157.0(8)
C4 Fe1 C7 C8 -43.9(17)
C3 Fe1 C7 C8 -72.5(9)
C10 Fe1 C7 C8 80.7(7)
C6 Fe1 C7 C8 119.6(9)
C9 Fe1 C7 C8 37.7(7)
C5 Fe1 C7 C8 170.7(11)
C2 Fe1 C7 C6 126.2(8)
C1 Fe1 C7 C6 83.4(8)
C4 Fe1 C7 C6 -163.5(13)
C3 Fe1 C7 C6 167.9(7)
C10 Fe1 C7 C6 -39.0(6)
C8 Fe1 C7 C6 -119.6(9)
C9 Fe1 C7 C6 -82.0(7)
C5 Fe1 C7 C6 51.0(13)
C1 C5 C4 C3 -2.4(14)
Fe1 C5 C4 C3 -60.1(8)
C1 C5 C4 Fe1 57.7(7)
C2 Fe1 C4 C3 38.6(8)
C1 Fe1 C4 C3 83.4(8)
C7 Fe1 C4 C3 -38.2(18)
C10 Fe1 C4 C3 -155.1(8)
C6 Fe1 C4 C3 169.2(10)
C8 Fe1 C4 C3 -71.5(9)
C9 Fe1 C4 C3 -113.3(8)
C5 Fe1 C4 C3 121.2(11)
C2 Fe1 C4 C5 -82.5(9)
C1 Fe1 C4 C5 -37.7(7)
C7 Fe1 C4 C5 -159.4(13)
C3 Fe1 C4 C5 -121.2(11)
C10 Fe1 C4 C5 83.7(8)
C6 Fe1 C4 C5 48.1(15)
C8 Fe1 C4 C5 167.4(7)
C9 Fe1 C4 C5 125.5(7)
C6A C7A C9A C8A 0.2(11)
Fe1A C7A C9A C8A 59.1(7)
C6A C7A C9A Fe1A -59.0(6)
C10A C8A C9A C7A -0.4(13)
Fe1A C8A C9A C7A -59.5(7)
C10A C8A C9A Fe1A 59.0(8)
C2A Fe1A C9A C7A -82.2(8)
C4A Fe1A C9A C7A -124.0(7)
C10A Fe1A C9A C7A 82.7(6)
C6A Fe1A C9A C7A 37.9(6)
C5A Fe1A C9A C7A 167.5(13)
C3A Fe1A C9A C7A -164.4(6)
C8A Fe1A C9A C7A 120.5(9)
C1A Fe1A C9A C7A -53.6(14)
C2A Fe1A C9A C8A 157.3(7)
C4A Fe1A C9A C8A 115.5(7)
C10A Fe1A C9A C8A -37.8(6)
C6A Fe1A C9A C8A -82.6(7)
C5A Fe1A C9A C8A 47.0(18)
C3A Fe1A C9A C8A 75.1(8)
C7A Fe1A C9A C8A -120.5(9)
C1A Fe1A C9A C8A -174.1(10)
C3A C4A C2A C1A 2.1(11)
Fe1A C4A C2A C1A 62.3(7)
C3A C4A C2A Fe1A -60.2(8)
C4A Fe1A C2A C1A -116.5(8)
C10A Fe1A C2A C1A 42.1(16)
C9A Fe1A C2A C1A 162.2(6)
C6A Fe1A C2A C1A 78.3(7)
C5A Fe1A C2A C1A -36.6(6)
C3A Fe1A C2A C1A -79.4(6)
C8A Fe1A C2A C1A -161.8(9)
C7A Fe1A C2A C1A 120.0(7)
C10A Fe1A C2A C4A 158.6(13)
C9A Fe1A C2A C4A -81.3(7)
C6A Fe1A C2A C4A -165.2(6)
C5A Fe1A C2A C4A 79.9(7)
C3A Fe1A C2A C4A 37.1(6)
C8A Fe1A C2A C4A -45.3(12)
C7A Fe1A C2A C4A -123.5(7)
C1A Fe1A C2A C4A 116.5(8)
C6 C7 C8 C9 0.4(11)
Fe1 C7 C8 C9 -59.2(7)
C6 C7 C8 Fe1 59.6(6)
C2 Fe1 C8 C7 83.4(8)
C1 Fe1 C8 C7 51.9(14)
C4 Fe1 C8 C7 164.4(6)
C3 Fe1 C8 C7 126.0(7)
C10 Fe1 C8 C7 -82.9(7)
C6 Fe1 C8 C7 -37.8(6)
C9 Fe1 C8 C7 -119.9(9)
C5 Fe1 C8 C7 -167.5(14)
C2 Fe1 C8 C9 -156.7(8)
C1 Fe1 C8 C9 171.8(10)
C4 Fe1 C8 C9 -75.7(8)
C7 Fe1 C8 C9 119.9(9)
C3 Fe1 C8 C9 -114.1(7)
C10 Fe1 C8 C9 37.0(6)
C6 Fe1 C8 C9 82.1(7)
C5 Fe1 C8 C9 -47.6(18)
C1A C5A C3A C4A -1.2(13)
Fe1A C5A C3A C4A 59.9(8)
C1A C5A C3A Fe1A -61.1(7)
C2A C4A C3A C5A -0.6(13)
Fe1A C4A C3A C5A -60.3(8)
C2A C4A C3A Fe1A 59.8(7)
C2A Fe1A C3A C5A 81.3(9)
C4A Fe1A C3A C5A 118.5(11)
C10A Fe1A C3A C5A -82.7(8)
C9A Fe1A C3A C5A -166.4(7)
C6A Fe1A C3A C5A -48.6(14)
C8A Fe1A C3A C5A -125.1(8)
C7A Fe1A C3A C5A 161.0(11)
C1A Fe1A C3A C5A 38.1(7)
C2A Fe1A C3A C4A -37.3(8)
C10A Fe1A C3A C4A 158.8(7)
C9A Fe1A C3A C4A 75.1(9)
C6A Fe1A C3A C4A -167.2(10)
C5A Fe1A C3A C4A -118.5(11)
C8A Fe1A C3A C4A 116.3(8)
C7A Fe1A C3A C4A 42.4(16)
C1A Fe1A C3A C4A -80.4(7)
C16 C15 C19 C20 2.8(15)
C14 C15 C19 C20 -176.8(9)
C6 C10 C9 C8 -1.0(13)
Fe1 C10 C9 C8 58.4(7)
C6 C10 C9 Fe1 -59.5(7)
C7 C8 C9 C10 0.4(12)
Fe1 C8 C9 C10 -58.4(8)
C7 C8 C9 Fe1 58.8(7)
C2 Fe1 C9 C10 169.7(8)
C1 Fe1 C9 C10 -48.2(17)
C4 Fe1 C9 C10 -116.4(7)
C7 Fe1 C9 C10 82.7(7)
C3 Fe1 C9 C10 -157.3(7)
C6 Fe1 C9 C10 38.7(6)
C8 Fe1 C9 C10 119.6(9)
C5 Fe1 C9 C10 -76.2(8)
C2 Fe1 C9 C8 50.1(12)
C1 Fe1 C9 C8 -167.8(13)
C4 Fe1 C9 C8 124.0(7)
C7 Fe1 C9 C8 -36.9(6)
C3 Fe1 C9 C8 83.1(7)
C10 Fe1 C9 C8 -119.6(9)
C6 Fe1 C9 C8 -80.9(6)
C5 Fe1 C9 C8 164.2(7)
C5 C1 C2 C3 -0.3(10)
Fe1 C1 C2 C3 61.5(7)
C5 C1 C2 Fe1 -61.7(7)
C1 Fe1 C2 C3 -117.4(9)
C4 Fe1 C2 C3 -36.7(7)
C7 Fe1 C2 C3 124.4(8)
C10 Fe1 C2 C3 -160.6(15)
C6 Fe1 C2 C3 165.7(7)
C8 Fe1 C2 C3 82.2(8)
C9 Fe1 C2 C3 47.1(12)
C5 Fe1 C2 C3 -80.1(7)
C4 Fe1 C2 C1 80.7(7)
C7 Fe1 C2 C1 -118.2(7)
C3 Fe1 C2 C1 117.4(9)
C10 Fe1 C2 C1 -43.2(18)
C6 Fe1 C2 C1 -76.9(7)
C8 Fe1 C2 C1 -160.4(6)
C9 Fe1 C2 C1 164.5(8)
C5 Fe1 C2 C1 37.3(6)
C20 C21 C22 C16 1(2)
C17 C16 C22 C21 177.5(12)
C15 C16 C22 C21 -0.3(17)
C5 C4 C3 C2 2.3(13)
Fe1 C4 C3 C2 -58.6(7)
C5 C4 C3 Fe1 60.8(9)
C1 C2 C3 C4 -1.2(11)
Fe1 C2 C3 C4 59.9(8)
C1 C2 C3 Fe1 -61.1(6)
C2 Fe1 C3 C4 -118.7(11)
C1 Fe1 C3 C4 -79.8(8)
C7 Fe1 C3 C4 166.1(8)
C10 Fe1 C3 C4 51.2(13)
C6 Fe1 C3 C4 -164.3(15)
C8 Fe1 C3 C4 126.2(8)
C9 Fe1 C3 C4 83.4(8)
C5 Fe1 C3 C4 -36.6(7)
C1 Fe1 C3 C2 38.9(7)
C4 Fe1 C3 C2 118.7(11)
C7 Fe1 C3 C2 -75.3(9)
C10 Fe1 C3 C2 169.8(10)
C6 Fe1 C3 C2 -46(2)
C8 Fe1 C3 C2 -115.2(8)
C9 Fe1 C3 C2 -158.0(7)
C5 Fe1 C3 C2 82.1(8)
C4A C2A C1A C5A -2.8(11)
Fe1A C2A C1A C5A 58.8(7)
C4A C2A C1A Fe1A -61.6(7)
C3A C5A C1A C2A 2.5(12)
Fe1A C5A C1A C2A -58.5(7)
C3A C5A C1A Fe1A 61.0(8)
C4A Fe1A C1A C2A 39.0(6)
C10A Fe1A C1A C2A -166.3(7)
C9A Fe1A C1A C2A -40.5(14)
C6A Fe1A C1A C2A -122.5(7)
C5A Fe1A C1A C2A 120.4(10)
C3A Fe1A C1A C2A 82.6(7)
C8A Fe1A C1A C2A 152.8(14)
C7A Fe1A C1A C2A -78.6(8)
C2A Fe1A C1A C5A -120.4(10)
C4A Fe1A C1A C5A -81.4(7)
C10A Fe1A C1A C5A 73.2(8)
C9A Fe1A C1A C5A -160.9(10)
C6A Fe1A C1A C5A 117.1(7)
C3A Fe1A C1A C5A -37.8(7)
C8A Fe1A C1A C5A 32.3(18)
C7A Fe1A C1A C5A 160.9(7)
C15 C19 C20 C21 -1.7(17)
C22 C21 C20 C19 -1(2)
O1 C11 C12 S1 -99.6(10)
C6 C11 C12 S1 78.6(9)
C13 S1 C12 C11 76.7(8)
C18 C13 C14 C15 -3.1(14)
S1 C13 C14 C15 177.0(7)
C19 C15 C14 C13 -178.6(9)
C16 C15 C14 C13 1.8(13)
C15A C14A C13A C18A 0.0
C15A C14A C13A S1A -177.0(4)
C12A S1A C13A C14A -22.7(5)
C12A S1A C13A C18A 160.1(4)
C14A C13A C18A C17A 0.0
S1A C13A C18A C17A 177.4(3)
C13A C18A C17A C16A 0.0
C18A C17A C16A C15A 0.0
C18A C17A C16A C22A 180.0
C17A C16A C15A C19A 180.0
C22A C16A C15A C19A 0.0
C17A C16A C15A C14A 0.0
C22A C16A C15A C14A 180.0
C13A C14A C15A C19A 180.0
C13A C14A C15A C16A 0.0
C16A C15A C19A C20A 0.0
C14A C15A C19A C20A 180.0
C15A C19A C20A C21A 0.0
C19A C20A C21A C22A 0.0
C20A C21A C22A C16A 0.0
C17A C16A C22A C21A 180.0
C15A C16A C22A C21A 0.0
